data_7214433
loop_
_publ_author_name
'Xu, Zhiguang'
'Liu, Haiyang'
'Mahmood, Mian HR'
'Cai, Yuepeng'
'Xu, Xuan'
'Tang, Youwen'

_publ_section_title
;
 Spontaneous resolution of chiral bis-sulfoxides with asymmetric
 atropisomerism
;
_journal_issue 19
_journal_name_full CrystEngComm
_journal_page_first 3839
_journal_paper_doi 10.1039/c4ce00296b
_journal_volume 16
_journal_year 2014
_chemical_formula_moiety 'C16 H26 S2'
_chemical_formula_sum 'C16 H26 S2'
_chemical_formula_weight 282.51
_chemical_name_systematic 1,4-bis((tert-butylthio)methyl)benzene
_space_group_IT_number 2
_symmetry_cell_setting triclinic
_symmetry_Int_Tables_number 2
_symmetry_space_group_name_Hall '-P 1'
_symmetry_space_group_name_H-M 'P -1'
_atom_sites_solution_hydrogens geom
_atom_sites_solution_primary direct
_atom_sites_solution_secondary difmap
_audit_creation_method SHELXL-97
_cell_angle_alpha 76.243(5)
_cell_angle_beta 80.572(5)
_cell_angle_gamma 77.970(5)
_cell_formula_units_Z 2
_cell_length_a 6.171(5)
_cell_length_b 12.078(5)
_cell_length_c 12.267(5)
_cell_measurement_reflns_used 1493
_cell_measurement_temperature 293(2)
_cell_measurement_theta_max 24.68
_cell_measurement_theta_min 2.71
_cell_volume 862.3(9)
_computing_cell_refinement 'Bruker SMART'
_computing_data_collection 'Bruker SMART'
_computing_data_reduction 'Bruker SAINT'
_computing_molecular_graphics 'Bruker SHELXTL'
_computing_publication_material 'Bruker SHELXTL'
_computing_structure_refinement 'SHELXL-97 (Sheldrick, 1997)'
_computing_structure_solution 'SHELXS-97 (Sheldrick, 1990)'
_diffrn_ambient_temperature 293(2)
_diffrn_measured_fraction_theta_full 0.983
_diffrn_measured_fraction_theta_max 0.926
_diffrn_measurement_device_type 'CCD area detector'
_diffrn_measurement_method 'phi and omega scans'
_diffrn_radiation_monochromator graphite
_diffrn_radiation_type MoK\a
_diffrn_radiation_wavelength 0.71069
_diffrn_reflns_av_R_equivalents 0.0127
_diffrn_reflns_av_sigmaI/netI 0.0321
_diffrn_reflns_limit_h_max 7
_diffrn_reflns_limit_h_min -8
_diffrn_reflns_limit_k_max 15
_diffrn_reflns_limit_k_min -13
_diffrn_reflns_limit_l_max 15
_diffrn_reflns_limit_l_min -12
_diffrn_reflns_number 5111
_diffrn_reflns_theta_full 25.00
_diffrn_reflns_theta_max 27.59
_diffrn_reflns_theta_min 1.72
_diffrn_source 'fine-focus sealed tube'
_exptl_absorpt_coefficient_mu 0.293
_exptl_absorpt_correction_type none
_exptl_crystal_colour white
_exptl_crystal_density_diffrn 1.088
_exptl_crystal_density_method 'not measured'
_exptl_crystal_description block
_exptl_crystal_F_000 308.0
_exptl_crystal_size_max 0.39
_exptl_crystal_size_mid 0.30
_exptl_crystal_size_min 0.29
_refine_diff_density_max 0.776
_refine_diff_density_min -0.678
_refine_diff_density_rms 0.055
_refine_ls_extinction_method none
_refine_ls_goodness_of_fit_ref 1.086
_refine_ls_hydrogen_treatment constr
_refine_ls_matrix_type full
_refine_ls_number_parameters 169
_refine_ls_number_reflns 3686
_refine_ls_number_restraints 0
_refine_ls_restrained_S_all 1.086
_refine_ls_R_factor_all 0.1041
_refine_ls_R_factor_gt 0.0732
_refine_ls_shift/su_max 0.000
_refine_ls_shift/su_mean 0.000
_refine_ls_structure_factor_coef Fsqd
_refine_ls_weighting_details 'calc w=1/[\s^2^(Fo^2^)+(0.1107P)^2^+0.4910P] where P=(Fo^2^+2Fc^2^)/3'
_refine_ls_weighting_scheme calc
_refine_ls_wR_factor_gt 0.2064
_refine_ls_wR_factor_ref 0.2324
_reflns_number_gt 2414
_reflns_number_total 3686
_reflns_threshold_expression >2sigma(I)
_cod_data_source_file c4ce00296b2.cif
_cod_data_source_block a
_cod_database_code 7214433

loop_
_symmetry_equiv_pos_as_xyz
'x, y, z'
'-x, -y, -z'

loop_
_atom_site_label
_atom_site_type_symbol
_atom_site_fract_x
_atom_site_fract_y
_atom_site_fract_z
_atom_site_U_iso_or_equiv
_atom_site_adp_type
_atom_site_occupancy
_atom_site_symmetry_multiplicity
_atom_site_calc_flag
_atom_site_refinement_flags
C1 C 0.0702(9) 0.0459(4) 0.7739(4) 0.0977(15) Uani 1 1 d .
H1A H 0.1846 0.0016 0.7305 0.147 Uiso 1 1 calc R
H1B H -0.0505 0.0818 0.7298 0.147 Uiso 1 1 calc R
H1C H 0.0162 -0.0044 0.8414 0.147 Uiso 1 1 calc R
C2 C -0.0155(8) 0.2084(4) 0.8749(4) 0.0920(14) Uani 1 1 d .
H2A H -0.0639 0.1583 0.9439 0.138 Uiso 1 1 calc R
H2B H -0.1396 0.2415 0.8324 0.138 Uiso 1 1 calc R
H2C H 0.0429 0.2692 0.8920 0.138 Uiso 1 1 calc R
C3 C 0.1660(6) 0.1388(3) 0.8053(3) 0.0573(8) Uani 1 1 d .
C4 C 0.3639(7) 0.0850(4) 0.8699(4) 0.0869(13) Uani 1 1 d .
H4A H 0.3168 0.0345 0.9391 0.130 Uiso 1 1 calc R
H4B H 0.4251 0.1449 0.8870 0.130 Uiso 1 1 calc R
H4C H 0.4755 0.0412 0.8249 0.130 Uiso 1 1 calc R
C5 C 0.3622(7) 0.3418(4) 0.7060(3) 0.0738(11) Uani 1 1 d .
H5A H 0.2503 0.3839 0.7538 0.089 Uiso 1 1 calc R
H5B H 0.4891 0.3065 0.7474 0.089 Uiso 1 1 calc R
C6 C 0.4337(6) 0.4235(3) 0.5990(3) 0.0597(8) Uani 1 1 d .
C7 C 0.6567(6) 0.4153(3) 0.5533(3) 0.0652(9) Uani 1 1 d .
H7 H 0.7636 0.3578 0.5887 0.078 Uiso 1 1 calc R
C8 C 0.7203(6) 0.4909(3) 0.4568(3) 0.0662(9) Uani 1 1 d .
H8 H 0.8704 0.4845 0.4281 0.079 Uiso 1 1 calc R
C9 C 0.5756(13) 0.3160(9) 0.1996(11) 0.277(8) Uani 1 1 d .
H9A H 0.6372 0.3856 0.1712 0.416 Uiso 1 1 calc R
H9B H 0.6666 0.2545 0.1671 0.416 Uiso 1 1 calc R
H9C H 0.5719 0.2953 0.2804 0.416 Uiso 1 1 calc R
C10 C 0.2301(17) 0.4394(5) 0.2007(8) 0.217(5) Uani 1 1 d .
H10A H 0.2958 0.4566 0.2592 0.325 Uiso 1 1 calc R
H10B H 0.0787 0.4298 0.2277 0.325 Uiso 1 1 calc R
H10C H 0.2321 0.5020 0.1357 0.325 Uiso 1 1 calc R
C11 C 0.3548(6) 0.3350(3) 0.1703(3) 0.0608(9) Uani 1 1 d .
C12 C 0.364(2) 0.3464(8) 0.0474(5) 0.244(7) Uani 1 1 d .
H12A H 0.2165 0.3730 0.0256 0.367 Uiso 1 1 calc R
H12B H 0.4239 0.2726 0.0282 0.367 Uiso 1 1 calc R
H12C H 0.4580 0.4012 0.0083 0.367 Uiso 1 1 calc R
C13 C 0.2157(10) 0.1944(4) 0.3815(3) 0.1059(18) Uani 1 1 d .
H13A H 0.3678 0.1808 0.3993 0.127 Uiso 1 1 calc R
H13B H 0.1358 0.2643 0.4056 0.127 Uiso 1 1 calc R
C14 C 0.1041(7) 0.0928(3) 0.4428(3) 0.0662(10) Uani 1 1 d .
C15 C 0.2227(7) -0.0187(4) 0.4601(3) 0.0698(10) Uani 1 1 d .
H15 H 0.3734 -0.0324 0.4327 0.084 Uiso 1 1 calc R
C16 C 0.1192(8) -0.1101(3) 0.5177(3) 0.0721(10) Uani 1 1 d .
H16 H 0.2020 -0.1847 0.5300 0.087 Uiso 1 1 calc R
S1 S 0.24783(16) 0.23088(8) 0.66878(7) 0.0637(3) Uani 1 1 d .
S2 S 0.2159(2) 0.21158(10) 0.23427(8) 0.0863(4) Uani 1 1 d .

loop_
_atom_site_aniso_label
_atom_site_aniso_U_11
_atom_site_aniso_U_22
_atom_site_aniso_U_33
_atom_site_aniso_U_23
_atom_site_aniso_U_13
_atom_site_aniso_U_12
C1 0.136(4) 0.090(3) 0.081(3) -0.002(2) -0.016(3) -0.068(3)
C2 0.081(3) 0.097(3) 0.083(3) -0.006(2) 0.010(2) -0.012(2)
C3 0.063(2) 0.0584(19) 0.0477(17) -0.0036(14) -0.0055(15) -0.0142(16)
C4 0.084(3) 0.081(3) 0.087(3) 0.010(2) -0.028(2) -0.013(2)
C5 0.092(3) 0.074(2) 0.061(2) -0.0049(18) -0.011(2) -0.036(2)
C6 0.069(2) 0.0545(19) 0.060(2) -0.0083(15) -0.0113(17) -0.0209(16)
C7 0.062(2) 0.054(2) 0.075(2) -0.0060(17) -0.0159(18) -0.0026(16)
C8 0.0514(19) 0.072(2) 0.073(2) -0.0116(18) -0.0044(17) -0.0129(17)
C9 0.119(6) 0.237(10) 0.398(17) 0.178(11) -0.076(8) -0.108(7)
C10 0.283(11) 0.067(4) 0.242(10) -0.023(5) 0.146(9) -0.049(5)
C11 0.072(2) 0.0531(19) 0.0571(19) -0.0063(15) 0.0047(16) -0.0254(17)
C12 0.477(18) 0.246(10) 0.072(4) -0.003(5) 0.016(7) -0.275(12)
C13 0.175(5) 0.107(4) 0.056(2) 0.006(2) -0.016(3) -0.096(4)
C14 0.093(3) 0.067(2) 0.0435(17) -0.0007(15) -0.0089(17) -0.037(2)
C15 0.070(2) 0.086(3) 0.055(2) -0.0142(18) -0.0053(17) -0.019(2)
C16 0.096(3) 0.057(2) 0.061(2) -0.0071(17) -0.020(2) -0.007(2)
S1 0.0802(7) 0.0624(6) 0.0511(5) -0.0052(4) -0.0078(4) -0.0262(5)
S2 0.1283(10) 0.0880(8) 0.0560(6) -0.0024(5) -0.0084(6) -0.0655(7)

loop_
_atom_type_symbol
_atom_type_description
_atom_type_scat_dispersion_real
_atom_type_scat_dispersion_imag
_atom_type_scat_source
C C 0.0033 0.0016 'International Tables Vol C Tables 4.2.6.8 and 6.1.1.4'
H H 0.0000 0.0000 'International Tables Vol C Tables 4.2.6.8 and 6.1.1.4'
S S 0.1246 0.1234 'International Tables Vol C Tables 4.2.6.8 and 6.1.1.4'

loop_
_geom_angle_atom_site_label_1
_geom_angle_atom_site_label_2
_geom_angle_atom_site_label_3
_geom_angle
_geom_angle_site_symmetry_1
_geom_angle_site_symmetry_3
C3 C1 H1A 109.5 . .
C3 C1 H1B 109.5 . .
H1A C1 H1B 109.5 . .
C3 C1 H1C 109.5 . .
H1A C1 H1C 109.5 . .
H1B C1 H1C 109.5 . .
C3 C2 H2A 109.5 . .
C3 C2 H2B 109.5 . .
H2A C2 H2B 109.5 . .
C3 C2 H2C 109.5 . .
H2A C2 H2C 109.5 . .
H2B C2 H2C 109.5 . .
C4 C3 C1 110.6(4) . .
C4 C3 C2 110.9(4) . .
C1 C3 C2 109.4(4) . .
C4 C3 S1 111.6(3) . .
C1 C3 S1 104.1(3) . .
C2 C3 S1 110.1(3) . .
C3 C4 H4A 109.5 . .
C3 C4 H4B 109.5 . .
H4A C4 H4B 109.5 . .
C3 C4 H4C 109.5 . .
H4A C4 H4C 109.5 . .
H4B C4 H4C 109.5 . .
C6 C5 S1 108.6(3) . .
C6 C5 H5A 110.0 . .
S1 C5 H5A 110.0 . .
C6 C5 H5B 110.0 . .
S1 C5 H5B 110.0 . .
H5A C5 H5B 108.4 . .
C8 C6 C7 117.9(3) 2_666 .
C8 C6 C5 121.0(3) 2_666 .
C7 C6 C5 121.1(3) . .
C8 C7 C6 120.6(3) . .
C8 C7 H7 119.7 . .
C6 C7 H7 119.7 . .
C7 C8 C6 121.4(3) . 2_666
C7 C8 H8 119.3 . .
C6 C8 H8 119.3 2_666 .
C11 C9 H9A 109.5 . .
C11 C9 H9B 109.5 . .
H9A C9 H9B 109.5 . .
C11 C9 H9C 109.5 . .
H9A C9 H9C 109.5 . .
H9B C9 H9C 109.5 . .
C11 C10 H10A 109.5 . .
C11 C10 H10B 109.5 . .
H10A C10 H10B 109.5 . .
C11 C10 H10C 109.5 . .
H10A C10 H10C 109.5 . .
H10B C10 H10C 109.5 . .
C9 C11 C10 109.6(8) . .
C9 C11 C12 109.4(7) . .
C10 C11 C12 109.0(6) . .
C9 C11 S2 112.0(4) . .
C10 C11 S2 111.6(4) . .
C12 C11 S2 105.1(3) . .
C11 C12 H12A 109.5 . .
C11 C12 H12B 109.5 . .
H12A C12 H12B 109.5 . .
C11 C12 H12C 109.5 . .
H12A C12 H12C 109.5 . .
H12B C12 H12C 109.5 . .
C14 C13 S2 109.1(3) . .
C14 C13 H13A 109.9 . .
S2 C13 H13A 109.9 . .
C14 C13 H13B 109.9 . .
S2 C13 H13B 109.9 . .
H13A C13 H13B 108.3 . .
C16 C14 C15 118.5(3) 2_556 .
C16 C14 C13 120.4(4) 2_556 .
C15 C14 C13 121.1(4) . .
C14 C15 C16 120.4(4) . .
C14 C15 H15 119.8 . .
C16 C15 H15 119.8 . .
C14 C16 C15 121.1(4) 2_556 .
C14 C16 H16 119.4 2_556 .
C15 C16 H16 119.4 . .
C5 S1 C3 104.19(17) . .
C13 S2 C11 104.94(19) . .

loop_
_geom_bond_atom_site_label_1
_geom_bond_atom_site_label_2
_geom_bond_distance
_geom_bond_site_symmetry_2
C1 C3 1.522(5) .
C1 H1A 0.9600 .
C1 H1B 0.9600 .
C1 H1C 0.9600 .
C2 C3 1.524(6) .
C2 H2A 0.9600 .
C2 H2B 0.9600 .
C2 H2C 0.9600 .
C3 C4 1.511(5) .
C3 S1 1.835(3) .
C4 H4A 0.9600 .
C4 H4B 0.9600 .
C4 H4C 0.9600 .
C5 C6 1.506(5) .
C5 S1 1.815(4) .
C5 H5A 0.9700 .
C5 H5B 0.9700 .
C6 C8 1.381(5) 2_666
C6 C7 1.391(5) .
C7 C8 1.369(5) .
C7 H7 0.9300 .
C8 C6 1.381(5) 2_666
C8 H8 0.9300 .
C9 C11 1.425(9) .
C9 H9A 0.9600 .
C9 H9B 0.9600 .
C9 H9C 0.9600 .
C10 C11 1.431(7) .
C10 H10A 0.9600 .
C10 H10B 0.9600 .
C10 H10C 0.9600 .
C11 C12 1.474(7) .
C11 S2 1.824(3) .
C12 H12A 0.9600 .
C12 H12B 0.9600 .
C12 H12C 0.9600 .
C13 C14 1.513(5) .
C13 S2 1.768(4) .
C13 H13A 0.9700 .
C13 H13B 0.9700 .
C14 C16 1.374(6) 2_556
C14 C15 1.378(6) .
C15 C16 1.379(6) .
C15 H15 0.9300 .
C16 C14 1.374(6) 2_556
C16 H16 0.9300 .

loop_
_geom_torsion_atom_site_label_1
_geom_torsion_atom_site_label_2
_geom_torsion_atom_site_label_3
_geom_torsion_atom_site_label_4
_geom_torsion
_geom_torsion_site_symmetry_1
_geom_torsion_site_symmetry_4
S1 C5 C6 C8 79.3(4) . 2_666
S1 C5 C6 C7 -100.8(4) . .
C8 C6 C7 C8 0.8(6) 2_666 .
C5 C6 C7 C8 -179.1(4) . .
C6 C7 C8 C6 -0.8(6) . 2_666
S2 C13 C14 C16 -94.3(4) . 2_556
S2 C13 C14 C15 85.5(5) . .
C16 C14 C15 C16 -1.2(6) 2_556 .
C13 C14 C15 C16 178.9(4) . .
C14 C15 C16 C14 1.2(6) . 2_556
C6 C5 S1 C3 -179.6(3) . .
C4 C3 S1 C5 -60.7(3) . .
C1 C3 S1 C5 -180.0(3) . .
C2 C3 S1 C5 62.9(3) . .
C14 C13 S2 C11 -179.7(4) . .
C9 C11 S2 C13 58.9(8) . .
C10 C11 S2 C13 -64.4(6) . .
C12 C11 S2 C13 177.6(6) . .
